data_1549211
loop_
_publ_author_name
'Kiriratnikom, Jiraya'
'Chotchatchawankul, Sucheewin'
'Haesuwannakij, Setsiri'
'Kiatisevi, Supavadee'
'Phomphrai, Khamphee'

_publ_section_title
;
 Synthesis and characterization of neutral and cationic aluminum complexes
 supported by a furfuryl-containing aminophenolate ligand for ring-opening
 polymerization of \e-caprolactone
;
_journal_issue 11
_journal_name_full 'New Journal of Chemistry'
_journal_page_first 8374
_journal_paper_doi 10.1039/C8NJ00937F
_journal_volume 42
_journal_year 2018
_chemical_formula_moiety 'C27 H38 Al N O3'
_chemical_formula_sum 'C27 H38 Al N O3'
_chemical_formula_weight 451.56
_chemical_properties_physical Air-sensitive,Moisture-sensitive
_space_group_crystal_system monoclinic
_space_group_IT_number 14
_space_group_name_Hall '-P 2yn'
_space_group_name_H-M_alt 'P 1 21/n 1'
_symmetry_space_group_name_Hall '-P 2yn'
_symmetry_space_group_name_H-M 'P 1 21/n 1'
_atom_sites_solution_hydrogens geom
_audit_update_record
;
2018-03-20 deposited with the CCDC.
2018-04-04 downloaded from the CCDC.
;
_cell_angle_alpha 90
_cell_angle_beta 112.811(18)
_cell_angle_gamma 90
_cell_formula_units_Z 8
_cell_length_a 21.288(10)
_cell_length_b 10.071(5)
_cell_length_c 26.440(13)
_cell_measurement_reflns_used 9183
_cell_measurement_temperature 100
_cell_measurement_theta_max 36.9812
_cell_measurement_theta_min 2.3172
_cell_volume 5225(4)
_computing_cell_refinement 'SAINT V8.34A (Bruker AXS Inc., 2013)'
_computing_data_collection 'APEX3 v2015.5-2 (Bruker AXS Inc., 2015)'
_computing_data_reduction 'SAINT V8.34A (Bruker AXS Inc., 2013)'
_computing_molecular_graphics 'shelXle (C.B. Huebschle, rev 717)'
_computing_publication_material 'Bruker SHELXL (Bruker AXS Inc., 2015)'
_computing_structure_refinement 'SHELXL-2014/7 (Sheldrick, 2014)'
_computing_structure_solution 'XT, VERSION 2014/4'
_diffrn_ambient_temperature 100
_diffrn_detector_area_resol_mean 10.4167
_diffrn_measured_fraction_theta_full 0.998
_diffrn_measured_fraction_theta_max 0.998
_diffrn_measurement_device_type 'Bruker D8 venture'
_diffrn_measurement_method '\f and \w scans'
_diffrn_radiation_type 'Mo K\a'
_diffrn_radiation_wavelength 0.71073
_diffrn_reflns_av_R_equivalents 0.1482
_diffrn_reflns_av_unetI/netI 0.0499
_diffrn_reflns_limit_h_max 34
_diffrn_reflns_limit_h_min -34
_diffrn_reflns_limit_k_max 16
_diffrn_reflns_limit_k_min -16
_diffrn_reflns_limit_l_max 43
_diffrn_reflns_limit_l_min -43
_diffrn_reflns_number 311773
_diffrn_reflns_theta_full 35.58
_diffrn_reflns_theta_max 35.58
_diffrn_reflns_theta_min 2.19
_diffrn_source 'microfocus sealed x-ray tube'
_diffrn_source_type 'Incoatec I\mus'
_exptl_absorpt_coefficient_mu 0.104
_exptl_absorpt_correction_T_max 0.99
_exptl_absorpt_correction_T_min 0.94
_exptl_absorpt_correction_type multi-scan
_exptl_absorpt_process_details
;
SADABS-2014/5 - Bruker AXS area detector scaling and absorption correction
;
_exptl_crystal_colour 'clear light colourless'
_exptl_crystal_density_diffrn 1.148
_exptl_crystal_density_method 'not measured'
_exptl_crystal_description rectangle
_exptl_crystal_F_000 1952
_exptl_crystal_size_max 0.365
_exptl_crystal_size_mid 0.212
_exptl_crystal_size_min 0.065
_refine_diff_density_max 0.802
_refine_diff_density_min -0.609
_refine_ls_extinction_method none
_refine_ls_goodness_of_fit_ref 1.041
_refine_ls_hydrogen_treatment constr
_refine_ls_matrix_type full
_refine_ls_number_parameters 593
_refine_ls_number_reflns 23962
_refine_ls_number_restraints 0
_refine_ls_restrained_S_all 1.041
_refine_ls_R_factor_all 0.0779
_refine_ls_R_factor_gt 0.0530
_refine_ls_shift/su_max 0.002
_refine_ls_shift/su_mean 0.000
_refine_ls_structure_factor_coef Fsqd
_refine_ls_weighting_details 'w=1/[\s^2^(Fo^2^)+(0.0782P)^2^+0.9523P] where P=(Fo^2^+2Fc^2^)/3'
_refine_ls_weighting_scheme calc
_refine_ls_wR_factor_gt 0.1354
_refine_ls_wR_factor_ref 0.1485
_reflns_number_gt 17523
_reflns_number_total 23962
_reflns_threshold_expression 'I > 2\s(I)'
_cod_data_source_file c8nj00937f2.cif
_cod_data_source_block "'complex1_AlMe2t-Bu'"
_cod_depositor_comments
;
The following automatic conversions were performed:

'_exptl_absorpt_correction_type' value 'Multi-Scan' changed to
'multi-scan' according to
/home/data/users/saulius/crontab/automatic-downloads/rss-feeds/RSC/lib/dictionaries/cif_core.dic
dictionary named 'cif_core.dic' version 2.4.2 from 2011-04-26.

Automatic conversion script
Id: cif_fix_values 4973 2017-02-22 13:04:09Z antanas 

2019-02-12
Z value and formula fixed to values more according to usual
chemical conventions.                 miguel

 Adding full bibliography for 1549211--1549214.cif.
;
_cod_original_cell_volume 5225.(4)
_cod_original_formula_moiety 'C54 H76 Al2 N2 O6'
_cod_original_formula_sum 'C54 H76 Al2 N2 O6'
_cod_original_formula_units_Z 4
_cod_original_formula_weight 903.12
_cod_database_code 1549211

loop_
_space_group_symop_operation_xyz
'x, y, z'
'-x+1/2, y+1/2, -z+1/2'
'-x, -y, -z'
'x-1/2, -y-1/2, z-1/2'

loop_
_atom_site_type_symbol
_atom_site_label
_atom_site_fract_x
_atom_site_fract_y
_atom_site_fract_z
_atom_site_U_iso_or_equiv
_atom_site_adp_type
_atom_site_calc_flag
_atom_site_refinement_flags_adp
_atom_site_refinement_flags_posn
_atom_site_occupancy
Al Al1 0.62291(2) 0.25346(3) 0.32436(2) 0.01206(6) Uani d . . 1
O O1 0.64134(4) 0.40768(7) 0.35863(3) 0.01686(13) Uani d . . 1
N N1 0.71470(4) 0.23258(7) 0.31730(3) 0.01001(12) Uani d . . 1
C C1 0.69627(5) 0.48683(9) 0.37481(4) 0.01163(14) Uani d . . 1
Al Al2 0.86808(2) 0.61600(3) 0.67179(2) 0.01445(6) Uani d . . 1
O O2 0.85748(4) 0.08533(8) 0.34306(3) 0.01822(14) Uani d . . 1
N N2 0.77815(4) 0.63973(7) 0.68141(3) 0.01056(12) Uani d . . 1
C C2 0.70457(5) 0.59063(9) 0.41320(4) 0.01228(14) Uani d . . 1
O O3 0.71891(4) -0.08025(7) 0.30388(3) 0.01548(13) Uani d . . 1
C C3 0.76482(5) 0.66552(9) 0.42996(4) 0.01293(15) Uani d . . 1
H H3 0.7708 0.7345 0.4559 0.016 Uiso calc U R 1
C C4 0.81655(5) 0.64418(9) 0.41054(4) 0.01196(14) Uani d . . 1
O O4 0.84942(4) 0.45866(8) 0.64044(3) 0.01883(14) Uani d . . 1
C C5 0.80563(5) 0.54424(9) 0.37140(4) 0.01206(14) Uani d . . 1
H H5 0.8394 0.528 0.357 0.014 Uiso calc U R 1
O O5 0.63902(4) 0.79051(8) 0.66282(3) 0.01835(14) Uani d . . 1
C C6 0.74627(5) 0.46749(9) 0.35293(4) 0.01081(14) Uani d . . 1
O O6 0.77437(4) 0.95227(7) 0.69327(3) 0.01656(13) Uani d . . 1
C C7 0.64882(5) 0.62070(10) 0.43495(4) 0.01510(16) Uani d . . 1
C C8 0.58089(6) 0.65158(12) 0.38636(5) 0.0227(2) Uani d . . 1
H H8A 0.5868 0.7295 0.3665 0.034 Uiso calc U R 1
H H8B 0.5453 0.6696 0.4004 0.034 Uiso calc U R 1
H H8C 0.5675 0.5752 0.3615 0.034 Uiso calc U R 1
C C9 0.63974(6) 0.50156(11) 0.46792(5) 0.02080(19) Uani d . . 1
H H9A 0.6304 0.4215 0.4451 0.031 Uiso calc U R 1
H H9B 0.6016 0.5186 0.479 0.031 Uiso calc U R 1
H H9C 0.6815 0.4887 0.5007 0.031 Uiso calc U R 1
C C10 0.66601(6) 0.74262(11) 0.47300(5) 0.0227(2) Uani d . . 1
H H10A 0.6701 0.8211 0.4526 0.034 Uiso calc U R 1
H H10B 0.7092 0.7275 0.5042 0.034 Uiso calc U R 1
H H10C 0.6297 0.7569 0.4865 0.034 Uiso calc U R 1
C C11 0.88318(5) 0.72371(9) 0.43124(4) 0.01431(15) Uani d . . 1
C C13 0.94081(6) 0.63597(12) 0.47010(5) 0.0248(2) Uani d . . 1
H H13A 0.9451 0.556 0.4506 0.037 Uiso calc U R 1
H H13B 0.9303 0.6105 0.5017 0.037 Uiso calc U R 1
H H13C 0.9838 0.6855 0.4828 0.037 Uiso calc U R 1
C C12 0.87835(6) 0.85024(11) 0.46183(5) 0.0225(2) Uani d . . 1
H H12A 0.8406 0.9053 0.4378 0.034 Uiso calc U R 1
H H12B 0.9211 0.9001 0.4725 0.034 Uiso calc U R 1
H H12C 0.8703 0.8262 0.4947 0.034 Uiso calc U R 1
C C14 0.90162(6) 0.76539(11) 0.38276(5) 0.02051(19) Uani d . . 1
H H14A 0.9103 0.6861 0.365 0.031 Uiso calc U R 1
H H14B 0.9426 0.8211 0.3962 0.031 Uiso calc U R 1
H H14C 0.8637 0.8156 0.3562 0.031 Uiso calc U R 1
C C15 0.73417(5) 0.37031(9) 0.30649(4) 0.01135(14) Uani d . . 1
H H15A 0.6975 0.4055 0.2731 0.014 Uiso calc U R 1
H H15B 0.7761 0.3644 0.2989 0.014 Uiso calc U R 1
C C19 0.95157(6) 0.19699(13) 0.39459(5) 0.0237(2) Uani d . . 1
H H19 0.9976 0.2256 0.4109 0.028 Uiso calc U R 1
C C18 0.89506(5) 0.24826(11) 0.40518(4) 0.01967(19) Uani d . . 1
H H18 0.8963 0.318 0.4298 0.024 Uiso calc U R 1
C C17 0.83934(5) 0.17803(9) 0.37332(4) 0.01321(15) Uani d . . 1
C C16 0.76769(5) 0.17836(9) 0.36972(4) 0.01181(14) Uani d . . 1
H H16A 0.766 0.2311 0.4008 0.014 Uiso calc U R 1
H H16B 0.755 0.086 0.3745 0.014 Uiso calc U R 1
C C20 0.92628(6) 0.10006(12) 0.35691(5) 0.0225(2) Uani d . . 1
H H20 0.9525 0.049 0.342 0.027 Uiso calc U R 1
C C21 0.70851(5) 0.14745(9) 0.26869(4) 0.01155(14) Uani d . . 1
H H21A 0.68 0.1947 0.2347 0.014 Uiso calc U R 1
H H21B 0.7544 0.1357 0.2681 0.014 Uiso calc U R 1
C C22 0.67829(5) 0.01414(9) 0.26867(4) 0.01232(14) Uani d . . 1
C C23 0.61638(5) -0.03868(10) 0.23820(4) 0.01636(17) Uani d . . 1
H H23 0.5793 0.0054 0.2107 0.02 Uiso calc U R 1
C C24 0.61793(6) -0.17407(10) 0.25564(5) 0.01981(19) Uani d . . 1
H H24 0.5821 -0.2372 0.2421 0.024 Uiso calc U R 1
C C25 0.68055(6) -0.19395(10) 0.29521(4) 0.01875(18) Uani d . . 1
H H25 0.6958 -0.2752 0.3143 0.022 Uiso calc U R 1
C C26 0.55229(5) 0.28204(12) 0.25033(5) 0.02099(19) Uani d . . 1
H H26A 0.5737 0.2858 0.2236 0.031 Uiso calc U R 1
H H26B 0.5286 0.3659 0.2496 0.031 Uiso calc U R 1
H H26C 0.5195 0.2087 0.241 0.031 Uiso calc U R 1
C C27 0.61386(6) 0.11016(11) 0.37159(5) 0.0215(2) Uani d . . 1
H H27A 0.5718 0.1227 0.3778 0.032 Uiso calc U R 1
H H27B 0.653 0.112 0.4068 0.032 Uiso calc U R 1
H H27C 0.6123 0.0244 0.3537 0.032 Uiso calc U R 1
C C28 0.79281(5) 0.38414(9) 0.62376(4) 0.01204(14) Uani d . . 1
C C29 0.74438(5) 0.40514(9) 0.64707(4) 0.01089(14) Uani d . . 1
C C30 0.68423(5) 0.33145(9) 0.62953(4) 0.01208(14) Uani d . . 1
H H30 0.6517 0.3483 0.6452 0.014 Uiso calc U R 1
C C31 0.67078(5) 0.23320(9) 0.58926(4) 0.01310(15) Uani d . . 1
C C32 0.72039(5) 0.21186(9) 0.56763(4) 0.01350(15) Uani d . . 1
H H32 0.7122 0.145 0.5405 0.016 Uiso calc U R 1
C C33 0.78143(5) 0.28335(9) 0.58372(4) 0.01232(14) Uani d . . 1
C C34 0.83502(5) 0.25255(10) 0.55972(4) 0.01528(16) Uani d . . 1
C C35 0.90298(6) 0.21356(13) 0.60618(5) 0.0247(2) Uani d . . 1
H H35A 0.9366 0.1918 0.5905 0.037 Uiso calc U R 1
H H35B 0.8958 0.1361 0.6258 0.037 Uiso calc U R 1
H H35C 0.9197 0.288 0.6318 0.037 Uiso calc U R 1
C C36 0.84538(7) 0.37453(12) 0.52871(5) 0.0240(2) Uani d . . 1
H H36A 0.8822 0.3566 0.5161 0.036 Uiso calc U R 1
H H36B 0.8574 0.4515 0.5533 0.036 Uiso calc U R 1
H H36C 0.8031 0.3931 0.4971 0.036 Uiso calc U R 1
C C37 0.81351(6) 0.13561(11) 0.51922(5) 0.0226(2) Uani d . . 1
H H37A 0.77 0.1563 0.4893 0.034 Uiso calc U R 1
H H37B 0.8085 0.0555 0.5384 0.034 Uiso calc U R 1
H H37C 0.8484 0.1205 0.5042 0.034 Uiso calc U R 1
C C38 0.60306(5) 0.15713(10) 0.56863(4) 0.01640(17) Uani d . . 1
C C39 0.58332(6) 0.11799(12) 0.61668(5) 0.0247(2) Uani d . . 1
H H39A 0.5405 0.0681 0.6027 0.037 Uiso calc U R 1
H H39B 0.5776 0.1983 0.6354 0.037 Uiso calc U R 1
H H39C 0.6193 0.0626 0.6426 0.037 Uiso calc U R 1
C C40 0.54699(6) 0.24867(13) 0.52993(6) 0.0296(3) Uani d . . 1
H H40A 0.5572 0.2702 0.4978 0.044 Uiso calc U R 1
H H40B 0.5453 0.3306 0.5493 0.044 Uiso calc U R 1
H H40C 0.5029 0.2034 0.5181 0.044 Uiso calc U R 1
C C41 0.60657(7) 0.02937(14) 0.53857(7) 0.0364(3) Uani d . . 1
H H41A 0.5648 -0.0222 0.5307 0.055 Uiso calc U R 1
H H41B 0.646 -0.0232 0.5617 0.055 Uiso calc U R 1
H H41C 0.6112 0.0517 0.5041 0.055 Uiso calc U R 1
C C42 0.75923(5) 0.50284(8) 0.69382(4) 0.01091(14) Uani d . . 1
H H42A 0.7185 0.5098 0.7031 0.013 Uiso calc U R 1
H H42B 0.797 0.4677 0.7265 0.013 Uiso calc U R 1
C C43 0.72260(5) 0.69365(9) 0.63018(4) 0.01326(15) Uani d . . 1
H H43A 0.7351 0.7852 0.6241 0.016 Uiso calc U R 1
H H43B 0.7212 0.6393 0.5986 0.016 Uiso calc U R 1
C C44 0.65276(5) 0.69668(9) 0.63061(4) 0.01425(15) Uani d . . 1
C C45 0.59548(5) 0.62583(11) 0.60265(5) 0.02036(19) Uani d . . 1
H H45 0.5911 0.5556 0.5775 0.024 Uiso calc U R 1
C C46 0.54287(5) 0.67709(12) 0.61827(5) 0.0224(2) Uani d . . 1
H H46 0.4969 0.6476 0.6057 0.027 Uiso calc U R 1
C C47 0.57169(5) 0.77586(11) 0.65444(5) 0.0214(2) Uani d . . 1
H H47 0.5485 0.828 0.6717 0.026 Uiso calc U R 1
C C48 0.78854(5) 0.72638(9) 0.73052(4) 0.01164(14) Uani d . . 1
H H48A 0.7442 0.7383 0.734 0.014 Uiso calc U R 1
H H48B 0.8196 0.6803 0.764 0.014 Uiso calc U R 1
C C49 0.81736(5) 0.85948(9) 0.72760(4) 0.01249(15) Uani d . . 1
C C50 0.87999(5) 0.91352(11) 0.75479(4) 0.01792(17) Uani d . . 1
H H50 0.9187 0.8709 0.7811 0.022 Uiso calc U R 1
C C51 0.87589(6) 1.04848(11) 0.73569(5) 0.0222(2) Uani d . . 1
H H51 0.9115 1.1124 0.7469 0.027 Uiso calc U R 1
C C52 0.81173(6) 1.06631(10) 0.69884(5) 0.02051(19) Uani d . . 1
H H52 0.7948 1.1465 0.6795 0.025 Uiso calc U R 1
C C53 0.87369(8) 0.75497(14) 0.62146(6) 0.0317(3) Uani d . . 1
H H53A 0.8359 0.7446 0.5858 0.048 Uiso calc U R 1
H H53B 0.9171 0.7471 0.6169 0.048 Uiso calc U R 1
H H53C 0.8709 0.8425 0.6367 0.048 Uiso calc U R 1
C C54 0.94136(6) 0.59289(12) 0.74502(5) 0.0238(2) Uani d . . 1
H H54A 0.9728 0.5235 0.7433 0.036 Uiso calc U R 1
H H54B 0.9215 0.5671 0.7713 0.036 Uiso calc U R 1
H H54C 0.9662 0.6766 0.7567 0.036 Uiso calc U R 1

loop_
_atom_site_aniso_label
_atom_site_aniso_U_11
_atom_site_aniso_U_22
_atom_site_aniso_U_33
_atom_site_aniso_U_12
_atom_site_aniso_U_13
_atom_site_aniso_U_23
Al1 0.00940(12) 0.01334(12) 0.01256(12) -0.00061(9) 0.00328(10) -0.00112(9)
O1 0.0124(3) 0.0177(3) 0.0220(3) -0.0033(2) 0.0084(3) -0.0071(3)
N1 0.0103(3) 0.0103(3) 0.0080(3) 0.0002(2) 0.0020(2) -0.0003(2)
C1 0.0105(3) 0.0114(3) 0.0122(3) 0.0000(3) 0.0035(3) -0.0012(3)
Al2 0.01205(13) 0.01630(13) 0.01657(14) -0.00390(10) 0.00727(11) -0.00370(10)
O2 0.0135(3) 0.0180(3) 0.0229(4) 0.0027(2) 0.0068(3) -0.0028(3)
N2 0.0114(3) 0.0103(3) 0.0093(3) -0.0014(2) 0.0033(2) -0.0010(2)
C2 0.0134(4) 0.0118(3) 0.0116(3) 0.0018(3) 0.0049(3) -0.0002(3)
O3 0.0165(3) 0.0123(3) 0.0143(3) 0.0005(2) 0.0024(2) 0.0006(2)
C3 0.0152(4) 0.0119(3) 0.0108(3) 0.0002(3) 0.0039(3) -0.0012(3)
C4 0.0124(3) 0.0109(3) 0.0109(3) -0.0008(3) 0.0026(3) -0.0001(3)
O4 0.0134(3) 0.0212(3) 0.0250(4) -0.0064(3) 0.0108(3) -0.0103(3)
C5 0.0117(3) 0.0117(3) 0.0123(3) -0.0005(3) 0.0041(3) -0.0004(3)
O5 0.0133(3) 0.0169(3) 0.0234(4) 0.0003(2) 0.0054(3) -0.0040(3)
C6 0.0110(3) 0.0103(3) 0.0107(3) 0.0003(3) 0.0038(3) -0.0008(3)
O6 0.0182(3) 0.0138(3) 0.0153(3) 0.0000(2) 0.0039(3) 0.0005(2)
C7 0.0161(4) 0.0153(4) 0.0156(4) 0.0018(3) 0.0080(3) -0.0020(3)
C8 0.0172(4) 0.0264(5) 0.0239(5) 0.0079(4) 0.0074(4) -0.0005(4)
C9 0.0237(5) 0.0211(5) 0.0218(5) -0.0003(4) 0.0135(4) 0.0010(4)
C10 0.0278(5) 0.0203(5) 0.0252(5) -0.0007(4) 0.0160(4) -0.0076(4)
C11 0.0131(4) 0.0134(4) 0.0135(4) -0.0021(3) 0.0019(3) -0.0016(3)
C13 0.0164(4) 0.0213(5) 0.0251(5) -0.0016(4) -0.0048(4) 0.0028(4)
C12 0.0240(5) 0.0179(4) 0.0254(5) -0.0070(4) 0.0093(4) -0.0091(4)
C14 0.0192(4) 0.0227(5) 0.0194(4) -0.0084(4) 0.0073(4) -0.0029(4)
C15 0.0126(3) 0.0108(3) 0.0106(3) -0.0007(3) 0.0045(3) -0.0001(3)
C19 0.0110(4) 0.0336(6) 0.0239(5) -0.0002(4) 0.0039(4) 0.0021(4)
C18 0.0117(4) 0.0267(5) 0.0167(4) -0.0019(3) 0.0013(3) -0.0029(4)
C17 0.0104(3) 0.0152(4) 0.0123(4) 0.0015(3) 0.0026(3) 0.0010(3)
C16 0.0107(3) 0.0142(4) 0.0094(3) 0.0009(3) 0.0025(3) 0.0013(3)
C20 0.0133(4) 0.0279(5) 0.0275(5) 0.0047(4) 0.0092(4) 0.0031(4)
C21 0.0136(4) 0.0113(3) 0.0092(3) -0.0002(3) 0.0039(3) -0.0007(3)
C22 0.0135(4) 0.0115(3) 0.0114(3) 0.0004(3) 0.0041(3) -0.0008(3)
C23 0.0134(4) 0.0169(4) 0.0165(4) -0.0010(3) 0.0032(3) -0.0021(3)
C24 0.0206(5) 0.0167(4) 0.0229(5) -0.0058(3) 0.0093(4) -0.0043(3)
C25 0.0256(5) 0.0117(4) 0.0197(4) -0.0018(3) 0.0096(4) 0.0000(3)
C26 0.0143(4) 0.0247(5) 0.0186(4) 0.0041(4) 0.0005(3) -0.0014(4)
C27 0.0205(5) 0.0222(5) 0.0248(5) -0.0005(4) 0.0120(4) 0.0040(4)
C28 0.0111(3) 0.0129(4) 0.0120(3) -0.0012(3) 0.0043(3) -0.0023(3)
C29 0.0110(3) 0.0103(3) 0.0109(3) -0.0012(3) 0.0037(3) -0.0017(3)
C30 0.0112(3) 0.0119(3) 0.0124(3) -0.0016(3) 0.0038(3) -0.0014(3)
C31 0.0124(4) 0.0118(3) 0.0124(4) -0.0017(3) 0.0020(3) -0.0018(3)
C32 0.0148(4) 0.0125(4) 0.0112(3) -0.0004(3) 0.0029(3) -0.0023(3)
C33 0.0130(4) 0.0129(3) 0.0109(3) 0.0008(3) 0.0044(3) -0.0011(3)
C34 0.0171(4) 0.0169(4) 0.0134(4) 0.0022(3) 0.0078(3) -0.0020(3)
C35 0.0174(5) 0.0347(6) 0.0217(5) 0.0081(4) 0.0072(4) -0.0023(4)
C36 0.0319(6) 0.0226(5) 0.0248(5) -0.0004(4) 0.0189(5) 0.0004(4)
C37 0.0295(5) 0.0223(5) 0.0199(5) 0.0008(4) 0.0139(4) -0.0067(4)
C38 0.0136(4) 0.0150(4) 0.0170(4) -0.0035(3) 0.0020(3) -0.0028(3)
C39 0.0229(5) 0.0238(5) 0.0249(5) -0.0104(4) 0.0066(4) 0.0008(4)
C40 0.0173(5) 0.0302(6) 0.0289(6) -0.0060(4) -0.0045(4) 0.0087(5)
C41 0.0290(6) 0.0302(6) 0.0517(9) -0.0152(5) 0.0176(6) -0.0265(6)
C42 0.0126(3) 0.0101(3) 0.0105(3) -0.0016(3) 0.0050(3) -0.0011(3)
C43 0.0146(4) 0.0138(4) 0.0095(3) -0.0001(3) 0.0026(3) 0.0012(3)
C44 0.0129(4) 0.0129(4) 0.0135(4) 0.0008(3) 0.0014(3) 0.0006(3)
C45 0.0146(4) 0.0204(4) 0.0192(4) -0.0014(3) -0.0010(3) -0.0023(3)
C46 0.0119(4) 0.0237(5) 0.0253(5) -0.0003(3) 0.0002(4) 0.0036(4)
C47 0.0126(4) 0.0224(5) 0.0278(5) 0.0029(3) 0.0064(4) 0.0026(4)
C48 0.0132(4) 0.0112(3) 0.0102(3) -0.0014(3) 0.0042(3) -0.0018(3)
C49 0.0134(4) 0.0111(3) 0.0129(4) -0.0011(3) 0.0050(3) -0.0015(3)
C50 0.0131(4) 0.0201(4) 0.0189(4) -0.0028(3) 0.0043(3) -0.0042(3)
C51 0.0245(5) 0.0195(4) 0.0260(5) -0.0097(4) 0.0135(4) -0.0063(4)
C52 0.0308(5) 0.0121(4) 0.0206(5) -0.0038(4) 0.0121(4) 0.0000(3)
C53 0.0353(7) 0.0327(6) 0.0372(7) -0.0050(5) 0.0253(6) 0.0043(5)
C54 0.0134(4) 0.0288(5) 0.0251(5) 0.0029(4) 0.0031(4) -0.0075(4)

loop_
_atom_type_symbol
_atom_type_description
_atom_type_scat_dispersion_real
_atom_type_scat_dispersion_imag
_atom_type_scat_source
C C 0.0033 0.0016 'International Tables Vol C Tables 4.2.6.8 and 6.1.1.4'
H H 0.0000 0.0000 'International Tables Vol C Tables 4.2.6.8 and 6.1.1.4'
N N 0.0061 0.0033 'International Tables Vol C Tables 4.2.6.8 and 6.1.1.4'
O O 0.0106 0.0060 'International Tables Vol C Tables 4.2.6.8 and 6.1.1.4'
Al Al 0.0645 0.0514 'International Tables Vol C Tables 4.2.6.8 and 6.1.1.4'

loop_
_geom_angle_atom_site_label_1
_geom_angle_atom_site_label_2
_geom_angle_atom_site_label_3
_geom_angle
O1 Al1 C27 112.16(6)
O1 Al1 C26 108.26(5)
C27 Al1 C26 120.84(6)
O1 Al1 N1 96.16(4)
C27 Al1 N1 108.35(4)
C26 Al1 N1 108.18(5)
C1 O1 Al1 132.85(6)
C15 N1 C21 107.54(7)
C15 N1 C16 110.16(7)
C21 N1 C16 111.36(7)
C15 N1 Al1 105.40(6)
C21 N1 Al1 111.45(6)
C16 N1 Al1 110.72(6)
O1 C1 C6 119.43(8)
O1 C1 C2 121.14(8)
C6 C1 C2 119.43(8)
O4 Al2 C53 112.56(6)
O4 Al2 C54 107.70(5)
C53 Al2 C54 121.03(7)
O4 Al2 N2 96.47(4)
C53 Al2 N2 107.88(5)
C54 Al2 N2 108.33(5)
C20 O2 C17 106.38(9)
C42 N2 C48 107.71(7)
C42 N2 C43 109.95(7)
C48 N2 C43 111.48(8)
C42 N2 Al2 105.24(6)
C48 N2 Al2 110.10(6)
C43 N2 Al2 112.10(6)
C3 C2 C1 117.81(8)
C3 C2 C7 121.33(9)
C1 C2 C7 120.85(8)
C25 O3 C22 106.63(8)
C4 C3 C2 123.65(9)
C4 C3 H3 118.2
C2 C3 H3 118.2
C5 C4 C3 116.97(8)
C5 C4 C11 120.40(8)
C3 C4 C11 122.62(9)
C28 O4 Al2 131.95(7)
C4 C5 C6 121.71(9)
C4 C5 H5 119.1
C6 C5 H5 119.1
C47 O5 C44 106.60(8)
C5 C6 C1 120.31(8)
C5 C6 C15 119.21(8)
C1 C6 C15 120.34(8)
C52 O6 C49 106.75(9)
C2 C7 C9 110.07(8)
C2 C7 C10 112.31(9)
C9 C7 C10 107.59(9)
C2 C7 C8 109.73(9)
C9 C7 C8 110.16(9)
C10 C7 C8 106.92(9)
C7 C8 H8A 109.5
C7 C8 H8B 109.5
H8A C8 H8B 109.5
C7 C8 H8C 109.5
H8A C8 H8C 109.5
H8B C8 H8C 109.5
C7 C9 H9A 109.5
C7 C9 H9B 109.5
H9A C9 H9B 109.5
C7 C9 H9C 109.5
H9A C9 H9C 109.5
H9B C9 H9C 109.5
C7 C10 H10A 109.5
C7 C10 H10B 109.5
H10A C10 H10B 109.5
C7 C10 H10C 109.5
H10A C10 H10C 109.5
H10B C10 H10C 109.5
C4 C11 C12 112.35(9)
C4 C11 C14 110.18(8)
C12 C11 C14 107.68(9)
C4 C11 C13 109.05(9)
C12 C11 C13 108.92(9)
C14 C11 C13 108.58(10)
C11 C13 H13A 109.5
C11 C13 H13B 109.5
H13A C13 H13B 109.5
C11 C13 H13C 109.5
H13A C13 H13C 109.5
H13B C13 H13C 109.5
C11 C12 H12A 109.5
C11 C12 H12B 109.5
H12A C12 H12B 109.5
C11 C12 H12C 109.5
H12A C12 H12C 109.5
H12B C12 H12C 109.5
C11 C14 H14A 109.5
C11 C14 H14B 109.5
H14A C14 H14B 109.5
C11 C14 H14C 109.5
H14A C14 H14C 109.5
H14B C14 H14C 109.5
N1 C15 C6 114.49(8)
N1 C15 H15A 108.6
C6 C15 H15A 108.6
N1 C15 H15B 108.6
C6 C15 H15B 108.6
H15A C15 H15B 107.6
C20 C19 C18 106.27(10)
C20 C19 H19 126.9
C18 C19 H19 126.9
C17 C18 C19 106.78(10)
C17 C18 H18 126.6
C19 C18 H18 126.6
C18 C17 O2 109.82(9)
C18 C17 C16 131.65(9)
O2 C17 C16 118.32(8)
C17 C16 N1 116.18(8)
C17 C16 H16A 108.2
N1 C16 H16A 108.2
C17 C16 H16B 108.2
N1 C16 H16B 108.2
H16A C16 H16B 107.4
C19 C20 O2 110.75(10)
C19 C20 H20 124.6
O2 C20 H20 124.6
C22 C21 N1 114.08(8)
C22 C21 H21A 108.7
N1 C21 H21A 108.7
C22 C21 H21B 108.7
N1 C21 H21B 108.7
H21A C21 H21B 107.6
C23 C22 O3 109.96(9)
C23 C22 C21 132.31(9)
O3 C22 C21 117.69(8)
C22 C23 C24 106.57(9)
C22 C23 H23 126.7
C24 C23 H23 126.7
C25 C24 C23 106.38(9)
C25 C24 H24 126.8
C23 C24 H24 126.8
C24 C25 O3 110.46(9)
C24 C25 H25 124.8
O3 C25 H25 124.8
Al1 C26 H26A 109.5
Al1 C26 H26B 109.5
H26A C26 H26B 109.5
Al1 C26 H26C 109.5
H26A C26 H26C 109.5
H26B C26 H26C 109.5
Al1 C27 H27A 109.5
Al1 C27 H27B 109.5
H27A C27 H27B 109.5
Al1 C27 H27C 109.5
H27A C27 H27C 109.5
H27B C27 H27C 109.5
O4 C28 C29 119.31(8)
O4 C28 C33 121.18(8)
C29 C28 C33 119.50(8)
C30 C29 C28 120.56(8)
C30 C29 C42 119.44(8)
C28 C29 C42 119.91(8)
C29 C30 C31 121.33(9)
C29 C30 H30 119.3
C31 C30 H30 119.3
C32 C31 C30 117.10(9)
C32 C31 C38 122.16(9)
C30 C31 C38 120.70(9)
C31 C32 C33 123.76(9)
C31 C32 H32 118.1
C33 C32 H32 118.1
C32 C33 C28 117.70(8)
C32 C33 C34 121.40(9)
C28 C33 C34 120.89(8)
C33 C34 C37 111.96(9)
C33 C34 C36 109.96(8)
C37 C34 C36 107.80(9)
C33 C34 C35 109.88(9)
C37 C34 C35 107.09(9)
C36 C34 C35 110.09(10)
C34 C35 H35A 109.5
C34 C35 H35B 109.5
H35A C35 H35B 109.5
C34 C35 H35C 109.5
H35A C35 H35C 109.5
H35B C35 H35C 109.5
C34 C36 H36A 109.5
C34 C36 H36B 109.5
H36A C36 H36B 109.5
C34 C36 H36C 109.5
H36A C36 H36C 109.5
H36B C36 H36C 109.5
C34 C37 H37A 109.5
C34 C37 H37B 109.5
H37A C37 H37B 109.5
C34 C37 H37C 109.5
H37A C37 H37C 109.5
H37B C37 H37C 109.5
C41 C38 C31 112.12(9)
C41 C38 C39 107.33(10)
C31 C38 C39 110.78(9)
C41 C38 C40 109.85(11)
C31 C38 C40 108.45(9)
C39 C38 C40 108.23(10)
C38 C39 H39A 109.5
C38 C39 H39B 109.5
H39A C39 H39B 109.5
C38 C39 H39C 109.5
H39A C39 H39C 109.5
H39B C39 H39C 109.5
C38 C40 H40A 109.5
C38 C40 H40B 109.5
H40A C40 H40B 109.5
C38 C40 H40C 109.5
H40A C40 H40C 109.5
H40B C40 H40C 109.5
C38 C41 H41A 109.5
C38 C41 H41B 109.5
H41A C41 H41B 109.5
C38 C41 H41C 109.5
H41A C41 H41C 109.5
H41B C41 H41C 109.5
N2 C42 C29 113.91(8)
N2 C42 H42A 108.8
C29 C42 H42A 108.8
N2 C42 H42B 108.8
C29 C42 H42B 108.8
H42A C42 H42B 107.7
C44 C43 N2 115.87(8)
C44 C43 H43A 108.3
N2 C43 H43A 108.3
C44 C43 H43B 108.3
N2 C43 H43B 108.3
H43A C43 H43B 107.4
C45 C44 O5 109.63(9)
C45 C44 C43 132.26(10)
O5 C44 C43 118.04(8)
C44 C45 C46 106.93(10)
C44 C45 H45 126.5
C46 C45 H45 126.5
C47 C46 C45 106.16(10)
C47 C46 H46 126.9
C45 C46 H46 126.9
C46 C47 O5 110.67(10)
C46 C47 H47 124.7
O5 C47 H47 124.7
C49 C48 N2 113.73(8)
C49 C48 H48A 108.8
N2 C48 H48A 108.8
C49 C48 H48B 108.8
N2 C48 H48B 108.8
H48A C48 H48B 107.7
C50 C49 O6 110.02(9)
C50 C49 C48 132.27(9)
O6 C49 C48 117.65(8)
C49 C50 C51 106.18(10)
C49 C50 H50 126.9
C51 C50 H50 126.9
C52 C51 C50 106.61(9)
C52 C51 H51 126.7
C50 C51 H51 126.7
C51 C52 O6 110.43(10)
C51 C52 H52 124.8
O6 C52 H52 124.8
Al2 C53 H53A 109.5
Al2 C53 H53B 109.5
H53A C53 H53B 109.5
Al2 C53 H53C 109.5
H53A C53 H53C 109.5
H53B C53 H53C 109.5
Al2 C54 H54A 109.5
Al2 C54 H54B 109.5
H54A C54 H54B 109.5
Al2 C54 H54C 109.5
H54A C54 H54C 109.5
H54B C54 H54C 109.5

loop_
_geom_bond_atom_site_label_1
_geom_bond_atom_site_label_2
_geom_bond_distance
Al1 O1 1.7640(10)
Al1 C27 1.9661(13)
Al1 C26 1.9729(14)
Al1 N1 2.0446(12)
O1 C1 1.3410(12)
N1 C15 1.5066(13)
N1 C21 1.5076(13)
N1 C16 1.5098(13)
C1 C6 1.4082(13)
C1 C2 1.4197(13)
Al2 O4 1.7609(10)
Al2 C53 1.9666(15)
Al2 C54 1.9734(15)
Al2 N2 2.0405(12)
O2 C20 1.3731(15)
O2 C17 1.3785(12)
N2 C42 1.5077(13)
N2 C48 1.5078(13)
N2 C43 1.5121(13)
C2 C3 1.4035(14)
C2 C7 1.5362(14)
O3 C25 1.3731(13)
O3 C22 1.3762(12)
C3 C4 1.4004(14)
C3 H3 0.95
C4 C5 1.3969(13)
C4 C11 1.5334(14)
O4 C28 1.3409(12)
C5 C6 1.3979(13)
C5 H5 0.95
O5 C47 1.3709(14)
O5 C44 1.3774(13)
C6 C15 1.5122(13)
O6 C52 1.3721(13)
O6 C49 1.3751(12)
C7 C9 1.5386(15)
C7 C10 1.5389(15)
C7 C8 1.5485(16)
C8 H8A 0.98
C8 H8B 0.98
C8 H8C 0.98
C9 H9A 0.98
C9 H9B 0.98
C9 H9C 0.98
C10 H10A 0.98
C10 H10B 0.98
C10 H10C 0.98
C11 C12 1.5339(15)
C11 C14 1.5373(16)
C11 C13 1.5377(15)
C13 H13A 0.98
C13 H13B 0.98
C13 H13C 0.98
C12 H12A 0.98
C12 H12B 0.98
C12 H12C 0.98
C14 H14A 0.98
C14 H14B 0.98
C14 H14C 0.98
C15 H15A 0.99
C15 H15B 0.99
C19 C20 1.3488(18)
C19 C18 1.4332(17)
C19 H19 0.95
C18 C17 1.3573(14)
C18 H18 0.95
C17 C16 1.4909(15)
C16 H16A 0.99
C16 H16B 0.99
C20 H20 0.95
C21 C22 1.4887(14)
C21 H21A 0.99
C21 H21B 0.99
C22 C23 1.3586(14)
C23 C24 1.4356(16)
C23 H23 0.95
C24 C25 1.3529(17)
C24 H24 0.95
C25 H25 0.95
C26 H26A 0.98
C26 H26B 0.98
C26 H26C 0.98
C27 H27A 0.98
C27 H27B 0.98
C27 H27C 0.98
C28 C29 1.4072(13)
C28 C33 1.4181(13)
C29 C30 1.3946(13)
C29 C42 1.5144(13)
C30 C31 1.3993(13)
C30 H30 0.95
C31 C32 1.3989(14)
C31 C38 1.5339(15)
C32 C33 1.3997(14)
C32 H32 0.95
C33 C34 1.5367(15)
C34 C37 1.5374(15)
C34 C36 1.5396(16)
C34 C35 1.5422(16)
C35 H35A 0.98
C35 H35B 0.98
C35 H35C 0.98
C36 H36A 0.98
C36 H36B 0.98
C36 H36C 0.98
C37 H37A 0.98
C37 H37B 0.98
C37 H37C 0.98
C38 C41 1.5293(17)
C38 C39 1.5362(17)
C38 C40 1.5410(17)
C39 H39A 0.98
C39 H39B 0.98
C39 H39C 0.98
C40 H40A 0.98
C40 H40B 0.98
C40 H40C 0.98
C41 H41A 0.98
C41 H41B 0.98
C41 H41C 0.98
C42 H42A 0.99
C42 H42B 0.99
C43 C44 1.4914(15)
C43 H43A 0.99
C43 H43B 0.99
C44 C45 1.3578(14)
C45 C46 1.4318(17)
C45 H45 0.95
C46 C47 1.3512(17)
C46 H46 0.95
C47 H47 0.95
C48 C49 1.4885(14)
C48 H48A 0.99
C48 H48B 0.99
C49 C50 1.3592(14)
C50 C51 1.4408(17)
C50 H50 0.95
C51 C52 1.3472(18)
C51 H51 0.95
C52 H52 0.95
C53 H53A 0.98
C53 H53B 0.98
C53 H53C 0.98
C54 H54A 0.98
C54 H54B 0.98
C54 H54C 0.98

loop_
_geom_torsion_atom_site_label_1
_geom_torsion_atom_site_label_2
_geom_torsion_atom_site_label_3
_geom_torsion_atom_site_label_4
_geom_torsion
C27 Al1 O1 C1 113.01(10)
C26 Al1 O1 C1 -111.17(10)
N1 Al1 O1 C1 0.30(10)
Al1 O1 C1 C6 15.95(14)
Al1 O1 C1 C2 -164.67(7)
O1 C1 C2 C3 177.25(8)
C6 C1 C2 C3 -3.38(13)
O1 C1 C2 C7 -3.55(13)
C6 C1 C2 C7 175.82(8)
C1 C2 C3 C4 0.61(14)
C7 C2 C3 C4 -178.58(9)
C2 C3 C4 C5 1.52(14)
C2 C3 C4 C11 -177.46(9)
C53 Al2 O4 C28 -107.10(10)
C54 Al2 O4 C28 116.97(10)
N2 Al2 O4 C28 5.35(10)
C3 C4 C5 C6 -0.90(13)
C11 C4 C5 C6 178.11(8)
C4 C5 C6 C1 -1.86(14)
C4 C5 C6 C15 173.92(8)
O1 C1 C6 C5 -176.58(8)
C2 C1 C6 C5 4.03(13)
O1 C1 C6 C15 7.69(13)
C2 C1 C6 C15 -171.70(8)
C3 C2 C7 C9 -116.81(10)
C1 C2 C7 C9 64.01(12)
C3 C2 C7 C10 3.03(13)
C1 C2 C7 C10 -176.14(9)
C3 C2 C7 C8 121.80(10)
C1 C2 C7 C8 -57.38(12)
C5 C4 C11 C12 165.07(9)
C3 C4 C11 C12 -15.98(13)
C5 C4 C11 C14 45.00(12)
C3 C4 C11 C14 -136.05(10)
C5 C4 C11 C13 -74.07(12)
C3 C4 C11 C13 104.87(11)
C21 N1 C15 C6 -176.87(7)
C16 N1 C15 C6 -55.35(10)
Al1 N1 C15 C6 64.13(8)
C5 C6 C15 N1 130.75(9)
C1 C6 C15 N1 -53.48(11)
C20 C19 C18 C17 0.36(13)
C19 C18 C17 O2 -0.13(12)
C19 C18 C17 C16 174.45(10)
C20 O2 C17 C18 -0.16(12)
C20 O2 C17 C16 -175.55(9)
C18 C17 C16 N1 111.92(12)
O2 C17 C16 N1 -73.88(11)
C15 N1 C16 C17 -54.62(10)
C21 N1 C16 C17 64.60(10)
Al1 N1 C16 C17 -170.82(6)
C18 C19 C20 O2 -0.47(14)
C17 O2 C20 C19 0.40(13)
C15 N1 C21 C22 -170.28(7)
C16 N1 C21 C22 68.95(10)
Al1 N1 C21 C22 -55.23(9)
C25 O3 C22 C23 -0.68(11)
C25 O3 C22 C21 -178.44(8)
N1 C21 C22 C23 107.00(12)
N1 C21 C22 O3 -75.84(11)
O3 C22 C23 C24 0.53(11)
C21 C22 C23 C24 177.86(10)
C22 C23 C24 C25 -0.18(12)
C23 C24 C25 O3 -0.24(12)
C22 O3 C25 C24 0.56(12)
Al2 O4 C28 C29 -22.60(14)
Al2 O4 C28 C33 158.39(8)
O4 C28 C29 C30 178.36(9)
C33 C28 C29 C30 -2.60(13)
O4 C28 C29 C42 -5.14(13)
C33 C28 C29 C42 173.89(8)
C28 C29 C30 C31 1.27(14)
C42 C29 C30 C31 -175.24(8)
C29 C30 C31 C32 0.28(14)
C29 C30 C31 C38 -177.35(9)
C30 C31 C32 C33 -0.49(14)
C38 C31 C32 C33 177.11(9)
C31 C32 C33 C28 -0.82(14)
C31 C32 C33 C34 178.13(9)
O4 C28 C33 C32 -178.64(9)
C29 C28 C33 C32 2.34(13)
O4 C28 C33 C34 2.40(14)
C29 C28 C33 C34 -176.61(8)
C32 C33 C34 C37 -1.66(13)
C28 C33 C34 C37 177.26(9)
C32 C33 C34 C36 118.16(11)
C28 C33 C34 C36 -62.92(12)
C32 C33 C34 C35 -120.52(11)
C28 C33 C34 C35 58.40(12)
C32 C31 C38 C41 19.61(14)
C30 C31 C38 C41 -162.88(11)
C32 C31 C38 C39 139.49(10)
C30 C31 C38 C39 -43.00(13)
C32 C31 C38 C40 -101.87(12)
C30 C31 C38 C40 75.65(13)
C48 N2 C42 C29 177.74(7)
C43 N2 C42 C29 56.09(10)
Al2 N2 C42 C29 -64.82(8)
C30 C29 C42 N2 -129.22(9)
C28 C29 C42 N2 54.25(11)
C42 N2 C43 C44 55.17(10)
C48 N2 C43 C44 -64.21(10)
Al2 N2 C43 C44 171.85(6)
C47 O5 C44 C45 0.32(12)
C47 O5 C44 C43 177.75(9)
N2 C43 C44 C45 -110.30(13)
N2 C43 C44 O5 72.96(11)
O5 C44 C45 C46 -0.35(12)
C43 C44 C45 C46 -177.29(10)
C44 C45 C46 C47 0.25(13)
C45 C46 C47 O5 -0.06(13)
C44 O5 C47 C46 -0.15(12)
C42 N2 C48 C49 171.53(7)
C43 N2 C48 C49 -67.77(10)
Al2 N2 C48 C49 57.28(9)
C52 O6 C49 C50 0.82(11)
C52 O6 C49 C48 178.33(8)
N2 C48 C49 C50 -107.42(12)
N2 C48 C49 O6 75.74(11)
O6 C49 C50 C51 -0.62(11)
C48 C49 C50 C51 -177.64(10)
C49 C50 C51 C52 0.17(12)
C50 C51 C52 O6 0.33(13)
C49 O6 C52 C51 -0.71(12)
